data_1529718
loop_
_publ_author_name
'Cameron, T.S.'
'Knop, O.'
'Vincent, B.R.'

_publ_section_title
;
 Crystal structure of di-mue-hydroxobis(fac-trichloroaquotin(IV))
 tetrahydrate, (Cl3 (H2 O) Sn-O H-)2 (H2 O)4, with observations on O...O
 distances and MOM angles in di-mue-oxygen bridges
;
_journal_name_full 'Canadian Journal of Chemistry'
_journal_page_first 759
_journal_page_last 765
_journal_volume 63
_journal_year 1985
_chemical_formula_sum 'Cl6 H14 O8 Sn2'
_chemical_name_systematic '(Cl3 (H2 O) Sn O H)2 (H2 O)4'
_space_group_IT_number 14
_symmetry_space_group_name_Hall '-P 2yn'
_symmetry_space_group_name_H-M 'P 1 21/n 1'
_cell_angle_alpha 90
_cell_angle_beta 92.98
_cell_angle_gamma 90
_cell_formula_units_Z 2
_cell_length_a 9.676
_cell_length_b 6.518
_cell_length_c 12.531
_cell_volume 789.239
_citation_journal_id_ASTM CJCHAG
_cod_data_source_file Cameron_CJCHAG_1985_1197.cif
_cod_data_source_block H14Cl6O8Sn2
_cod_original_cell_volume 789.2385
_cod_original_sg_symbol_Hall '-P 2ybc (x-z,y,z)'
_cod_original_formula_sum 'H14 Cl6 O8 Sn2'
_cod_database_code 1529718

loop_
_symmetry_equiv_pos_as_xyz
x,y,z
-x+1/2,y+1/2,-z+1/2
-x,-y,-z
x-1/2,-y-1/2,z-1/2

loop_
_atom_site_label
_atom_site_type_symbol
_atom_site_fract_x
_atom_site_fract_y
_atom_site_fract_z
_atom_site_occupancy
_atom_site_U_iso_or_equiv
H7 H+1 -0.046 0.372 0.1542 1 0.0
Cl1 Cl-1 0.214 0.4007 0.6734 1 0.0
H4 H+1 -0.0879 -0.03 0.2973 1 0.0
H1 H+1 0.0168 0.219 0.4116 1 0.0
H2 H+1 0.1081 0.559 0.2832 1 0.0
O1 O-2 0.0158 0.3268 0.4659 1 0.0
H3 H+1 0.0518 0.738 0.3499 1 0.0
Cl2 Cl-1 0.2877 0.8522 0.5348 1 0.0
O4 O-2 0.0468 0.3746 0.1913 1 0.0
H6 H+1 0.1092 0.41 0.1341 1 0.0
Cl3 Cl-1 0.3474 0.3456 0.4229 1 0.0
O2 O-2 0.1354 0.6558 0.3403 1 0.0
H5 H+1 0.0346 0.096 0.2563 1 0.0
O3 O-2 0.0061 0.0166 0.3179 1 0.0
Sn1 Sn+4 0.1722 0.5369 0.4986 1 0.0
